data_4110425
loop_
_publ_author_name
'Christian Hedberg'
'Klas K\"allstr\"om'
'Peter Brandt'
'Lars Kristian Hansen'
'Pher G. Andersson'

_publ_section_title
;
 Asymmetric Hydrogenation of Trisubstituted Olefins with Iridium-Phosphine
 Thiazole Complexes: A Further Investigation of the Ligand Structure
;
_journal_name_full 'Journal of the American Chemical Society'
_journal_page_first 2995
_journal_page_last 3001
_journal_paper_doi 10.1021/ja057178b
_journal_volume 128
_journal_year 2006
_chemical_absolute_configuration ad
_chemical_formula_moiety 'C24 H26 N2 O6 S3'
_chemical_formula_sum 'C24 H26 N2 O6 S3'
_chemical_formula_weight 534.65
_chemical_melting_point 462
_chemical_name_systematic
; 
 ? 
;
_space_group_IT_number 19
_symmetry_cell_setting orthorhombic
_symmetry_space_group_name_Hall 'P 2ac 2ab'
_symmetry_space_group_name_H-M 'P 21 21 21'
_atom_sites_solution_hydrogens geom
_atom_sites_solution_primary direct
_atom_sites_solution_secondary difmap
_audit_creation_method SHELXL-97
_cell_angle_alpha 90.00
_cell_angle_beta 90.00
_cell_angle_gamma 90.00
_cell_formula_units_Z 4
_cell_length_a 8.7495(17)
_cell_length_b 12.734(2)
_cell_length_c 22.810(5)
_cell_measurement_reflns_used 25
_cell_measurement_temperature 298(2)
_cell_measurement_theta_max 18
_cell_measurement_theta_min 12
_cell_volume 2541.4(8)
_computing_cell_refinement 'CELDIM in CAD4-PC Software '
_computing_data_collection 'CAD4-PC Software (Enraf-Nonius, 1992)'
_computing_data_reduction 'XCAD4 (McArdle & Higgins, 1995)'
_computing_molecular_graphics 'ORTEX (McArdle, 1995)'
_computing_publication_material 'OSCAIL (McArdle, 1993)'
_computing_structure_refinement 'SHELXL97 (Sheldrick, 1997)'
_computing_structure_solution 'SHELXS97 (Sheldrick, 1997)'
_diffrn_ambient_temperature 298(2)
_diffrn_measured_fraction_theta_full 0.995
_diffrn_measured_fraction_theta_max 0.995
_diffrn_measurement_device_type 'Enraf-Nonius CAD4'
_diffrn_measurement_method \w--2\q
_diffrn_radiation_monochromator graphite
_diffrn_radiation_source 'fine-focus sealed tube'
_diffrn_radiation_type MoK\a
_diffrn_radiation_wavelength 0.71069
_diffrn_reflns_av_R_equivalents 0.0252
_diffrn_reflns_av_sigmaI/netI 0.1823
_diffrn_reflns_limit_h_max 10
_diffrn_reflns_limit_h_min -10
_diffrn_reflns_limit_k_max 15
_diffrn_reflns_limit_k_min -15
_diffrn_reflns_limit_l_max 25
_diffrn_reflns_limit_l_min -25
_diffrn_reflns_number 5170
_diffrn_reflns_theta_full 24.96
_diffrn_reflns_theta_max 24.96
_diffrn_reflns_theta_min 1.79
_diffrn_standards_decay_% 1
_diffrn_standards_interval_time 120
_diffrn_standards_number 25
_exptl_absorpt_coefficient_mu 0.334
_exptl_absorpt_correction_T_max 0.9362
_exptl_absorpt_correction_T_min 0.8247
_exptl_absorpt_correction_type psi-scan
_exptl_absorpt_process_details '(ABSCALC in OSCAIL; McArdle & Daly, 1999),(North et al, 1968)'
_exptl_crystal_colour colourless
_exptl_crystal_density_diffrn 1.397
_exptl_crystal_description block
_exptl_crystal_F_000 1120
_exptl_crystal_size_max 0.60
_exptl_crystal_size_mid 0.30
_exptl_crystal_size_min 0.20
_refine_diff_density_max 0.199
_refine_diff_density_min -0.220
_refine_diff_density_rms 0.052
_refine_ls_abs_structure_details 'Flack H D (1983), Acta Cryst. A39, 876-881'
_refine_ls_abs_structure_Flack 0.02(11)
_refine_ls_extinction_method none
_refine_ls_goodness_of_fit_ref 0.861
_refine_ls_hydrogen_treatment noref
_refine_ls_matrix_type full
_refine_ls_number_parameters 328
_refine_ls_number_reflns 4435
_refine_ls_number_restraints 48
_refine_ls_restrained_S_all 0.873
_refine_ls_R_factor_all 0.1555
_refine_ls_R_factor_gt 0.0465
_refine_ls_shift/su_max 0.179
_refine_ls_shift/su_mean 0.008
_refine_ls_structure_factor_coef Fsqd
_refine_ls_weighting_details 'calc w=1/[\s^2^(Fo^2^)+(0.0402P)^2^] where P=(Fo^2^+2Fc^2^)/3'
_refine_ls_weighting_scheme calc
_refine_ls_wR_factor_gt 0.0840
_refine_ls_wR_factor_ref 0.1064
_reflns_number_gt 1798
_reflns_number_total 4435
_reflns_threshold_expression I>2\s(I)
_cod_data_source_file ja057178bsi20051028_123124.cif
_cod_data_source_block tosylb1a
_cod_database_code 4110425

loop_
_symmetry_equiv_pos_as_xyz
'x, y, z'
'-x+1/2, -y, z+1/2'
'-x, y+1/2, -z+1/2'
'x+1/2, -y+1/2, -z'

loop_
_atom_site_label
_atom_site_type_symbol
_atom_site_fract_x
_atom_site_fract_y
_atom_site_fract_z
_atom_site_U_iso_or_equiv
_atom_site_adp_type
_atom_site_occupancy
_atom_site_symmetry_multiplicity
_atom_site_calc_flag
_atom_site_refinement_flags
_atom_site_disorder_assembly
_atom_site_disorder_group
C61 C 0.4197(13) 1.0153(9) 0.7731(6) 0.065(4) Uani 0.50 1 d PDU A 1
H61A H 0.3929 1.0448 0.8109 0.085 Uiso 0.50 1 calc PR A 1
H61B H 0.3270 1.0074 0.7502 0.085 Uiso 0.50 1 calc PR A 1
C62 C 0.496(2) 0.9803(10) 0.7250(7) 0.111(6) Uani 0.50 1 d PDU A 2
H62A H 0.5687 0.9510 0.6976 0.145 Uiso 0.50 1 calc PR A 2
H62B H 0.3954 0.9791 0.7067 0.145 Uiso 0.50 1 calc PR A 2
S3 S 0.9704(2) 0.95731(13) 0.88596(7) 0.0501(4) Uani 1 1 d . . .
S1 S 0.8224(2) 1.18501(12) 0.76428(7) 0.0565(5) Uani 1 1 d . . .
S2 S 1.16429(19) 1.25258(14) 0.80829(7) 0.0556(4) Uani 1 1 d . . .
O3 O 0.8595(5) 0.8835(3) 0.90548(17) 0.0638(12) Uani 1 1 d . . .
O1 O 1.1556(5) 1.2561(3) 0.74580(16) 0.0706(12) Uani 1 1 d . . .
O4 O 1.1031(5) 0.9238(3) 0.85556(16) 0.0646(13) Uani 1 1 d . . .
O6 O 0.5048(5) 0.8192(4) 0.8939(2) 0.0816(15) Uani 1 1 d . A .
N1 N 0.8682(5) 1.0370(4) 0.83831(18) 0.0415(12) Uani 1 1 d . . .
N2 N 1.0748(5) 1.1515(4) 0.8331(2) 0.0478(14) Uani 1 1 d . . .
O2 O 1.3125(4) 1.2491(4) 0.83567(18) 0.0738(13) Uani 1 1 d . . .
O5 O 0.5478(5) 0.9857(3) 0.92091(19) 0.0736(14) Uani 1 1 d . A .
C1 C 0.9394(7) 1.1251(4) 0.8157(2) 0.0419(15) Uani 1 1 d . . .
C2 C 0.6801(7) 1.0898(5) 0.7751(3) 0.0546(17) Uani 1 1 d . A .
C3 C 0.7203(6) 1.0175(5) 0.8138(3) 0.0441(16) Uani 1 1 d . . .
C4 C 0.6272(7) 0.9198(5) 0.8250(3) 0.0546(18) Uani 1 1 d . A .
H4 H 0.6925 0.8581 0.8194 0.071 Uiso 1 1 calc R . .
C5 C 0.4931(9) 0.9151(7) 0.7806(3) 0.094(3) Uani 1 1 d DU . .
H5A H 0.5315 0.8912 0.7430 0.123 Uiso 1 1 calc R A 1
H5B H 0.4183 0.8644 0.7942 0.123 Uiso 1 1 calc R A 1
C7 C 0.5389(8) 1.0912(6) 0.7395(4) 0.091(2) Uani 1 1 d DU . .
H7A H 0.5589 1.0654 0.7003 0.119 Uiso 1 1 calc R A 1
H7B H 0.4985 1.1620 0.7368 0.119 Uiso 1 1 calc R A 1
C8 C 0.5576(7) 0.9154(6) 0.8856(3) 0.0634(19) Uani 1 1 d . . .
C9 C 0.4210(10) 0.7987(7) 0.9469(4) 0.106(3) Uani 1 1 d U . .
H9A H 0.3571 0.8587 0.9561 0.138 Uiso 1 1 calc R A .
H9B H 0.4920 0.7884 0.9790 0.138 Uiso 1 1 calc R . .
C10 C 0.3268(10) 0.7065(6) 0.9403(4) 0.131(4) Uani 1 1 d U A .
H10A H 0.2485 0.7199 0.9118 0.183 Uiso 1 1 calc R . .
H10B H 0.2806 0.6895 0.9772 0.183 Uiso 1 1 calc R . .
H10C H 0.3888 0.6487 0.9274 0.183 Uiso 1 1 calc R . .
C21 C 1.0686(7) 1.3618(5) 0.8355(3) 0.0491(16) Uani 1 1 d . . .
C22 C 0.9896(7) 1.4264(5) 0.7987(3) 0.0609(19) Uani 1 1 d . . .
H22 H 0.9874 1.4117 0.7588 0.079 Uiso 1 1 calc R . .
C23 C 0.9123(8) 1.5140(5) 0.8200(3) 0.072(2) Uani 1 1 d . . .
H23 H 0.8622 1.5587 0.7940 0.094 Uiso 1 1 calc R . .
C24 C 0.9094(8) 1.5352(5) 0.8802(3) 0.0672(19) Uani 1 1 d . . .
C25 C 0.9896(8) 1.4681(5) 0.9171(3) 0.0635(19) Uani 1 1 d . . .
H25 H 0.9922 1.4818 0.9571 0.083 Uiso 1 1 calc R . .
C26 C 1.0651(7) 1.3819(5) 0.8954(3) 0.0538(17) Uani 1 1 d . . .
H26 H 1.1144 1.3364 0.9211 0.070 Uiso 1 1 calc R . .
C27 C 0.8197(11) 1.6265(5) 0.9030(3) 0.119(3) Uani 1 1 d . . .
H27A H 0.8691 1.6543 0.9372 0.166 Uiso 1 1 calc R . .
H27B H 0.7184 1.6038 0.9129 0.166 Uiso 1 1 calc R . .
H27C H 0.8142 1.6799 0.8734 0.166 Uiso 1 1 calc R . .
C31 C 1.0226(7) 1.0385(5) 0.9447(2) 0.0452(15) Uani 1 1 d . . .
C32 C 1.1697(7) 1.0763(4) 0.9481(3) 0.0524(16) Uani 1 1 d . . .
H32 H 1.2409 1.0610 0.9190 0.068 Uiso 1 1 calc R . .
C33 C 1.2087(7) 1.1375(5) 0.9958(3) 0.0530(18) Uani 1 1 d . . .
H33 H 1.3076 1.1639 0.9982 0.069 Uiso 1 1 calc R . .
C34 C 1.1068(8) 1.1612(5) 1.0405(3) 0.0540(18) Uani 1 1 d . . .
C35 C 0.9597(8) 1.1203(5) 1.0356(3) 0.0605(18) Uani 1 1 d . . .
H35 H 0.8897 1.1336 1.0653 0.079 Uiso 1 1 calc R . .
C36 C 0.9136(7) 1.0602(5) 0.9879(3) 0.0530(17) Uani 1 1 d . . .
H36 H 0.8139 1.0354 0.9848 0.069 Uiso 1 1 calc R . .
C37 C 1.1513(8) 1.2266(6) 1.0916(3) 0.094(2) Uani 1 1 d . . .
H37A H 1.1669 1.1823 1.1252 0.131 Uiso 1 1 calc R . .
H37B H 1.0716 1.2762 1.0999 0.131 Uiso 1 1 calc R . .
H37C H 1.2442 1.2636 1.0829 0.131 Uiso 1 1 calc R . .

loop_
_atom_site_aniso_label
_atom_site_aniso_U_11
_atom_site_aniso_U_22
_atom_site_aniso_U_33
_atom_site_aniso_U_23
_atom_site_aniso_U_13
_atom_site_aniso_U_12
C61 0.033(8) 0.074(10) 0.090(11) -0.038(9) -0.018(8) -0.007(8)
C62 0.101(14) 0.069(11) 0.163(16) -0.015(11) -0.078(13) -0.005(11)
S3 0.0566(11) 0.0434(9) 0.0503(10) -0.0004(9) 0.0036(9) 0.0008(10)
S1 0.0532(10) 0.0554(10) 0.0609(10) 0.0036(9) -0.0075(10) 0.0036(10)
S2 0.0505(10) 0.0579(10) 0.0585(11) 0.0019(10) 0.0108(10) -0.0158(11)
O3 0.074(3) 0.048(3) 0.070(3) 0.002(2) -0.004(3) -0.012(3)
O1 0.091(3) 0.070(3) 0.051(3) 0.008(3) 0.026(3) -0.023(3)
O4 0.061(3) 0.076(3) 0.058(3) -0.017(2) 0.005(2) 0.013(2)
O6 0.085(4) 0.067(3) 0.092(4) -0.012(3) 0.037(3) -0.027(3)
N1 0.045(3) 0.035(3) 0.044(3) -0.006(2) 0.004(2) -0.007(3)
N2 0.039(3) 0.059(3) 0.045(3) 0.005(3) -0.003(3) -0.013(3)
O2 0.040(3) 0.079(3) 0.102(3) -0.008(3) 0.002(3) -0.008(3)
O5 0.072(3) 0.066(3) 0.083(3) -0.024(3) 0.021(3) -0.007(3)
C1 0.051(4) 0.040(4) 0.035(3) -0.010(3) 0.008(3) 0.005(3)
C2 0.039(4) 0.059(4) 0.067(5) -0.015(4) 0.000(4) -0.001(4)
C3 0.032(4) 0.055(4) 0.046(4) -0.015(4) 0.010(3) -0.001(3)
C4 0.047(4) 0.050(4) 0.066(4) -0.018(3) 0.022(4) -0.012(3)
C5 0.088(7) 0.143(8) 0.052(5) -0.016(5) 0.002(4) -0.078(6)
C7 0.067(5) 0.078(5) 0.129(7) -0.009(5) -0.048(5) 0.008(5)
C8 0.041(4) 0.067(5) 0.083(6) -0.016(5) 0.018(4) -0.013(4)
C9 0.101(7) 0.105(7) 0.112(7) 0.011(6) 0.038(6) -0.020(6)
C10 0.131(8) 0.118(7) 0.143(8) 0.043(7) 0.036(7) -0.048(7)
C21 0.052(4) 0.045(4) 0.050(4) 0.012(4) -0.004(4) -0.011(3)
C22 0.078(5) 0.061(5) 0.044(4) 0.014(4) -0.001(4) -0.018(4)
C23 0.088(6) 0.044(5) 0.084(6) 0.021(4) -0.030(5) -0.003(4)
C24 0.072(5) 0.042(4) 0.088(6) 0.003(5) -0.017(5) -0.011(4)
C25 0.082(5) 0.060(4) 0.049(4) -0.020(4) -0.008(4) 0.002(5)
C26 0.054(4) 0.053(4) 0.055(5) 0.006(4) -0.007(4) -0.014(4)
C27 0.168(9) 0.052(5) 0.136(8) -0.034(5) -0.023(8) 0.030(6)
C31 0.042(4) 0.050(4) 0.044(4) 0.006(3) -0.006(3) 0.010(4)
C32 0.044(4) 0.066(4) 0.047(4) 0.003(3) -0.002(4) 0.007(4)
C33 0.042(5) 0.064(4) 0.053(4) 0.001(4) -0.008(4) -0.004(3)
C34 0.059(5) 0.051(4) 0.052(4) -0.012(3) -0.004(4) 0.011(4)
C35 0.048(4) 0.076(5) 0.058(4) -0.021(4) 0.007(4) 0.002(4)
C36 0.038(4) 0.064(5) 0.057(4) -0.007(4) 0.004(3) 0.000(3)
C37 0.086(5) 0.115(6) 0.080(5) -0.044(5) -0.016(5) 0.003(5)

loop_
_atom_type_symbol
_atom_type_description
_atom_type_scat_dispersion_real
_atom_type_scat_dispersion_imag
_atom_type_scat_source
C C 0.0033 0.0016 'International Tables Vol C Tables 4.2.6.8 and 6.1.1.4'
H H 0.0000 0.0000 'International Tables Vol C Tables 4.2.6.8 and 6.1.1.4'
N N 0.0061 0.0033 'International Tables Vol C Tables 4.2.6.8 and 6.1.1.4'
O O 0.0106 0.0060 'International Tables Vol C Tables 4.2.6.8 and 6.1.1.4'
S S 0.1246 0.1234 'International Tables Vol C Tables 4.2.6.8 and 6.1.1.4'

loop_
_geom_angle_atom_site_label_1
_geom_angle_atom_site_label_2
_geom_angle_atom_site_label_3
_geom_angle
C5 C61 C7 107.4(8)
C5 C61 H61A 110.2
C7 C61 H61A 110.2
C5 C61 H61B 110.2
C7 C61 H61B 110.2
H61A C61 H61B 108.5
C7 C62 C5 109.5(10)
C7 C62 H62A 109.8
C5 C62 H62A 109.8
C7 C62 H62B 109.8
C5 C62 H62B 109.8
H62A C62 H62B 108.2
O4 S3 O3 120.8(3)
O4 S3 N1 107.0(2)
O3 S3 N1 103.4(2)
O4 S3 C31 109.7(3)
O3 S3 C31 109.2(3)
N1 S3 C31 105.5(2)
C1 S1 C2 91.1(3)
O1 S2 O2 118.8(3)
O1 S2 N2 110.5(3)
O2 S2 N2 105.1(3)
O1 S2 C21 107.8(3)
O2 S2 C21 107.7(3)
N2 S2 C21 106.3(2)
C8 O6 C9 117.8(6)
C1 N1 C3 113.7(5)
C1 N1 S3 118.4(4)
C3 N1 S3 127.5(4)
C1 N2 S2 123.0(4)
N2 C1 N1 120.6(5)
N2 C1 S1 129.3(5)
N1 C1 S1 110.1(4)
C3 C2 C7 126.7(6)
C3 C2 S1 112.7(5)
C7 C2 S1 120.4(5)
C2 C3 N1 112.3(6)
C2 C3 C4 122.9(5)
N1 C3 C4 124.4(6)
C3 C4 C8 113.7(5)
C3 C4 C5 109.3(5)
C8 C4 C5 106.9(5)
C3 C4 H4 108.9
C8 C4 H4 108.9
C5 C4 H4 108.9
C61 C5 C62 54.6(8)
C61 C5 C4 112.4(8)
C62 C5 C4 121.0(8)
C61 C5 H5A 109.1
C62 C5 H5A 55.0
C4 C5 H5A 109.1
C61 C5 H5B 109.1
C62 C5 H5B 129.9
C4 C5 H5B 109.1
H5A C5 H5B 107.9
C2 C7 C62 108.7(8)
C2 C7 C61 105.8(7)
C62 C7 C61 51.5(8)
C2 C7 H7A 110.6
C62 C7 H7A 61.5
C61 C7 H7A 110.6
C2 C7 H7B 110.6
C62 C7 H7B 140.2
C61 C7 H7B 110.6
H7A C7 H7B 108.7
O5 C8 O6 124.5(6)
O5 C8 C4 127.7(7)
O6 C8 C4 107.8(6)
O6 C9 C10 110.6(7)
O6 C9 H9A 109.5
C10 C9 H9A 109.5
O6 C9 H9B 109.5
C10 C9 H9B 109.5
H9A C9 H9B 108.1
C9 C10 H10A 109.5
C9 C10 H10B 109.5
H10A C10 H10B 109.5
C9 C10 H10C 109.5
H10A C10 H10C 109.5
H10B C10 H10C 109.5
C22 C21 C26 118.8(6)
C22 C21 S2 120.6(5)
C26 C21 S2 120.5(5)
C21 C22 C23 121.1(6)
C21 C22 H22 119.4
C23 C22 H22 119.4
C22 C23 C24 120.2(6)
C22 C23 H23 119.9
C24 C23 H23 119.9
C25 C24 C23 117.9(6)
C25 C24 C27 122.2(7)
C23 C24 C27 120.0(7)
C26 C25 C24 121.1(6)
C26 C25 H25 119.4
C24 C25 H25 119.4
C25 C26 C21 120.7(6)
C25 C26 H26 119.7
C21 C26 H26 119.7
C24 C27 H27A 109.5
C24 C27 H27B 109.5
H27A C27 H27B 109.5
C24 C27 H27C 109.5
H27A C27 H27C 109.5
H27B C27 H27C 109.5
C32 C31 C36 122.0(6)
C32 C31 S3 119.5(5)
C36 C31 S3 118.5(5)
C31 C32 C33 118.1(6)
C31 C32 H32 121.0
C33 C32 H32 120.9
C32 C33 C34 122.9(6)
C32 C33 H33 118.5
C34 C33 H33 118.5
C33 C34 C35 117.0(6)
C33 C34 C37 122.0(6)
C35 C34 C37 121.0(6)
C34 C35 C36 122.4(6)
C34 C35 H35 118.8
C36 C35 H35 118.8
C35 C36 C31 117.5(6)
C35 C36 H36 121.2
C31 C36 H36 121.2
C34 C37 H37A 109.5
C34 C37 H37B 109.5
H37A C37 H37B 109.5
C34 C37 H37C 109.5
H37A C37 H37C 109.5
H37B C37 H37C 109.5

loop_
_geom_bond_atom_site_label_1
_geom_bond_atom_site_label_2
_geom_bond_distance
C61 C5 1.438(10)
C61 C7 1.615(11)
C61 H61A 0.9700
C61 H61B 0.9700
C62 C7 1.500(11)
C62 C5 1.516(12)
C62 H62A 0.9700
C62 H62B 0.9700
S3 O4 1.419(4)
S3 O3 1.423(4)
S3 N1 1.735(5)
S3 C31 1.753(6)
S1 C1 1.734(6)
S1 C2 1.755(6)
S2 O1 1.428(4)
S2 O2 1.440(4)
S2 N2 1.610(5)
S2 C21 1.738(7)
O6 C8 1.323(7)
O6 C9 1.437(8)
N1 C1 1.382(7)
N1 C3 1.431(6)
N2 C1 1.294(7)
O5 C8 1.207(7)
C2 C3 1.323(7)
C2 C7 1.479(8)
C3 C4 1.509(8)
C4 C8 1.511(8)
C4 C5 1.551(8)
C4 H4 0.9800
C5 H5A 0.9700
C5 H5B 0.9700
C7 H7A 0.9700
C7 H7B 0.9700
C9 C10 1.442(9)
C9 H9A 0.9700
C9 H9B 0.9700
C10 H10A 0.9600
C10 H10B 0.9600
C10 H10C 0.9600
C21 C22 1.362(7)
C21 C26 1.392(8)
C22 C23 1.392(8)
C22 H22 0.9300
C23 C24 1.400(9)
C23 H23 0.9300
C24 C25 1.389(8)
C24 C27 1.496(9)
C25 C26 1.373(8)
C25 H25 0.9300
C26 H26 0.9300
C27 H27A 0.9600
C27 H27B 0.9600
C27 H27C 0.9600
C31 C32 1.377(7)
C31 C36 1.398(7)
C32 C33 1.382(7)
C32 H32 0.9300
C33 C34 1.386(8)
C33 H33 0.9300
C34 C35 1.394(8)
C34 C37 1.487(8)
C35 C36 1.390(7)
C35 H35 0.9300
C36 H36 0.9300
C37 H37A 0.9600
C37 H37B 0.9600
C37 H37C 0.9600

loop_
_geom_torsion_atom_site_label_1
_geom_torsion_atom_site_label_2
_geom_torsion_atom_site_label_3
_geom_torsion_atom_site_label_4
_geom_torsion
O4 S3 N1 C1 -58.0(4)
O3 S3 N1 C1 173.5(4)
C31 S3 N1 C1 58.8(4)
O4 S3 N1 C3 114.9(4)
O3 S3 N1 C3 -13.6(5)
C31 S3 N1 C3 -128.2(4)
O1 S2 N2 C1 -46.8(5)
O2 S2 N2 C1 -176.1(5)
C21 S2 N2 C1 69.9(5)
S2 N2 C1 N1 179.6(4)
S2 N2 C1 S1 0.3(8)
C3 N1 C1 N2 -178.9(5)
S3 N1 C1 N2 -5.1(6)
C3 N1 C1 S1 0.5(5)
S3 N1 C1 S1 174.4(3)
C2 S1 C1 N2 179.7(5)
C2 S1 C1 N1 0.3(4)
C1 S1 C2 C3 -1.2(5)
C1 S1 C2 C7 -176.7(5)
C7 C2 C3 N1 176.8(6)
S1 C2 C3 N1 1.6(6)
C7 C2 C3 C4 3.4(9)
S1 C2 C3 C4 -171.8(4)
C1 N1 C3 C2 -1.4(6)
S3 N1 C3 C2 -174.6(4)
C1 N1 C3 C4 171.9(5)
S3 N1 C3 C4 -1.3(7)
C2 C3 C4 C8 -113.8(7)
N1 C3 C4 C8 73.6(7)
C2 C3 C4 C5 5.5(8)
N1 C3 C4 C5 -167.1(5)
C7 C61 C5 C62 -43.9(8)
C7 C61 C5 C4 69.0(11)
C7 C62 C5 C61 49.2(9)
C7 C62 C5 C4 -47.7(16)
C3 C4 C5 C61 -43.2(9)
C8 C4 C5 C61 80.3(9)
C3 C4 C5 C62 17.9(11)
C8 C4 C5 C62 141.4(10)
C3 C2 C7 C62 -33.7(12)
S1 C2 C7 C62 141.2(9)
C3 C2 C7 C61 20.4(10)
S1 C2 C7 C61 -164.8(6)
C5 C62 C7 C2 51.0(14)
C5 C62 C7 C61 -44.6(9)
C5 C61 C7 C2 -54.7(11)
C5 C61 C7 C62 46.9(8)
C9 O6 C8 O5 4.5(11)
C9 O6 C8 C4 -174.6(6)
C3 C4 C8 O5 12.8(10)
C5 C4 C8 O5 -107.9(8)
C3 C4 C8 O6 -168.2(5)
C5 C4 C8 O6 71.1(7)
C8 O6 C9 C10 159.2(7)
O1 S2 C21 C22 6.4(6)
O2 S2 C21 C22 135.7(5)
N2 S2 C21 C22 -112.0(5)
O1 S2 C21 C26 -176.7(5)
O2 S2 C21 C26 -47.4(6)
N2 S2 C21 C26 64.8(5)
C26 C21 C22 C23 3.0(9)
S2 C21 C22 C23 179.9(5)
C21 C22 C23 C24 -2.4(10)
C22 C23 C24 C25 1.9(10)
C22 C23 C24 C27 -177.0(6)
C23 C24 C25 C26 -2.1(10)
C27 C24 C25 C26 176.8(6)
C24 C25 C26 C21 2.7(9)
C22 C21 C26 C25 -3.1(9)
S2 C21 C26 C25 180.0(5)
O4 S3 C31 C32 12.5(6)
O3 S3 C31 C32 147.0(5)
N1 S3 C31 C32 -102.4(5)
O4 S3 C31 C36 -165.5(5)
O3 S3 C31 C36 -31.0(6)
N1 S3 C31 C36 79.5(5)
C36 C31 C32 C33 -0.1(9)
S3 C31 C32 C33 -178.0(4)
C31 C32 C33 C34 0.7(9)
C32 C33 C34 C35 0.0(9)
C32 C33 C34 C37 179.6(6)
C33 C34 C35 C36 -1.4(10)
C37 C34 C35 C36 178.9(6)
C34 C35 C36 C31 2.0(9)
C32 C31 C36 C35 -1.2(9)
S3 C31 C36 C35 176.7(4)
